data_1567646
loop_
_publ_author_name
'Chen, Hao'
'Li, Tian-Ren'
'Sakai, Naomi'
'Besnard, Celine'
'Gu\'en\'ee, Laure'
'Pupier, Marion'
'Viger-Gravel, Jasmine'
'Tiefenbacher, Konrad'
'Matile, Stefan'

_publ_section_title
;
 Decoded fingerprints of hyperresponsive, expanding product space:
 polyether cascade cyclizations as tools to elucidate supramolecular
 catalysis
;
_journal_issue 35
_journal_name_full 'Chemical Science'
_journal_page_first 10273
_journal_page_last 10280
_journal_paper_doi 10.1039/D2SC03991E
_journal_volume 13
_journal_year 2022
_chemical_formula_moiety 'C35 H38 O4'
_chemical_formula_sum 'C35 H38 O4'
_chemical_formula_weight 522.65
_space_group_crystal_system triclinic
_space_group_IT_number 2
_space_group_name_Hall '-P 1'
_space_group_name_H-M_alt 'P -1'
_atom_sites_solution_hydrogens geom
_atom_sites_solution_primary dual
_audit_creation_date 2022-05-31
_audit_creation_method
;
Olex2 1.5
(compiled 2022.04.07 svn.rca3783a0 for OlexSys, GUI svn.r6498)
;
_audit_update_record
;
2022-06-02 deposited with the CCDC.	2022-08-18 downloaded from the CCDC.
;
_cell_angle_alpha 89.562(2)
_cell_angle_beta 87.114(2)
_cell_angle_gamma 78.209(3)
_cell_formula_units_Z 2
_cell_length_a 6.28197(17)
_cell_length_b 12.2599(4)
_cell_length_c 19.1503(5)
_cell_measurement_reflns_used 16059
_cell_measurement_temperature 120.00(10)
_cell_measurement_theta_max 73.2430
_cell_measurement_theta_min 2.2980
_cell_volume 1441.93(7)
_computing_cell_refinement 'CrysAlisPro 1.171.42.49 (Rigaku OD, 2022)'
_computing_data_collection 'CrysAlisPro 1.171.42.49 (Rigaku OD, 2022)'
_computing_data_reduction 'CrysAlisPro 1.171.42.49 (Rigaku OD, 2022)'
_computing_molecular_graphics 'Olex2 1.5 (Dolomanov et al., 2009)'
_computing_publication_material 'Olex2 1.5 (Dolomanov et al., 2009)'
_computing_structure_refinement 'SHELXL 2019/2 (Sheldrick, 2015)'
_computing_structure_solution 'SHELXT  (Sheldrick, 2015)'
_diffrn_ambient_environment N~2~
_diffrn_ambient_temperature 120.00(10)
_diffrn_detector 'Hybrid Pixel Array Detector'
_diffrn_detector_area_resol_mean 10.0000
_diffrn_detector_type 'HyPix-Arc 150'
_diffrn_measured_fraction_theta_full 0.986
_diffrn_measured_fraction_theta_max 0.959
_diffrn_measurement_details
;
List of Runs (angles in degrees, time in seconds):

  # Type    Start    End  Width  t~exp~   \w     \q     \k     \f   Frames
#--------------------------------------------------------------------------
  1  \w    -56.00 -25.00   0.50    7.00    --  -59.37 -15.00  60.00   62
  2  \w    -96.00 -53.00   0.50    7.00    --  -59.37   0.00-180.00   86
  3  \w   -106.00 -64.00   0.50    7.00    --  -59.37 -15.00  60.00   84
  4  \w    -71.00 -18.00   0.50    7.00    --  -59.37   0.00-150.00  106
  5  \w    -99.00 -35.00   0.50    7.00    --  -59.37   0.00 -60.00  128
  6  \w    -79.00 -53.00   0.50    7.00    --  -59.37 125.00 120.00   52
  7  \w     18.00  66.00   0.50    7.00    --   59.80 -94.00-120.00   96
  8  \w     18.00  54.00   0.50    7.00    --   59.80 -94.00   0.00   72
  9  \w     19.00  71.00   0.50    7.00    --   59.80 -94.00 120.00  104
 10  \w     19.00  72.00   0.50    7.00    --   59.80 -94.00 -60.00  106
 11  \w     19.00  50.00   0.50    7.00    --   59.80 -94.00  60.00   62
 12  \w     59.00  85.00   0.50    7.00    --   73.77 -94.00  30.00   52
 13  \w     40.00  66.00   0.50    7.00    --   76.98 -94.00-120.00   52
 14  \w     43.00  84.00   0.50    7.00    --   76.98  15.00  30.00   82
 15  \w     36.00  85.00   0.50    7.00    --   76.98 -94.00 -30.00   98
 16  \w     53.00  79.00   0.50    7.00    --   76.98 -94.00-150.00   52
 17  \w     60.00  86.00   0.50    7.00    --   76.98 -94.00 120.00   52
 18  \w     35.00  60.00   0.50    7.00    --   76.98 -94.00  60.00   50
 19  \w     43.00  84.00   0.50    7.00    --   76.98 -94.00  30.00   82
 20  \w     75.00 100.00   0.50    7.00    --   76.98-125.00   0.00   50
 21  \w     36.00  65.00   0.50    7.00    --   76.98-125.00-150.00   58
 22  \w     77.00 114.00   0.50    7.00    --   76.98  15.00 -90.00   74
 23  \w     92.00 117.00   0.50    7.00    --   76.98  15.00  60.00   50
 24  \w     58.00  84.00   0.50    7.00    --   76.98-125.00  60.00   52
 25  \w     48.00  97.00   0.50    7.00    --   76.98-125.00 150.00   98
 26  \w     37.00  86.00   0.50    7.00    --   76.98 -94.00 150.00   98
 27  \w     42.00  85.00   0.50    7.00    --   76.98 -94.00 -90.00   86
 28  \w     43.00  79.00   0.50    7.00    --   76.98 -94.00 -60.00   72
 29  \w     35.00  85.00   0.50    7.00    --   78.00 -98.00-127.08  100
 30  \w     41.00  79.00   0.50    7.00    --   81.25 -93.00  72.05   76
 31  \w     78.00 106.00   0.50    7.00    --   81.25-114.00  30.45   56
 32  \w     34.00  73.00   0.50    7.00    --   81.25-114.00  30.45   78
 33  \w     63.00 122.00   0.50    7.00    --   81.25  20.00 -51.30  118
 34  \w     78.00 129.00   0.50    7.00    --   81.25  16.00 153.29  102
 35  \w     40.00 117.00   0.50    7.00    --   81.25-132.00 124.89  154
 36  \w     86.00 114.00   0.50    7.00    --   81.25-129.00  30.29   56
 37  \w     83.00 108.00   0.50    7.00    --   81.25-126.00-129.81   50
 38  \w     43.00  76.00   0.50    7.00    --   81.25-126.00-129.81   66
 39  \w     45.00 101.00   0.50    7.00    --   81.25  12.00 128.54  112
 40  \w     60.00 129.00   0.50    7.00    --   81.25  10.00-133.94  138
 41  \w     42.00  67.00   0.50    7.00    --   81.25 -74.00 108.03   50
 42  \w     38.00  80.00   0.50    7.00    --   81.25-129.00  30.29   84
 43  \w     73.00 124.00   0.50    7.00    --   81.25-141.00 -41.41  102
 44  \w      1.00  30.00   0.50    7.00    --   -2.00  33.00-112.12   58
 45  \w     10.00  37.00   0.50    7.00    --    6.00  30.00  43.73   54
 46  \w      5.00  31.00   0.50    7.00    --    6.00  31.00 -58.25   52
 47  \w     11.00  37.00   0.50    7.00    --   10.00  30.00-145.19   52
 48  \w     10.00  37.00   0.50    7.00    --   14.00  28.00 -37.36   54
 49  \w     10.00  35.00   0.50    7.00    --   14.00  29.00 109.13   50
 50  \w     -6.00  21.00   0.50    7.00    --  -14.00  39.00  93.37   54
 51  \w     -3.00  23.00   0.50    7.00    --  -14.00  38.00 144.79   52
 52  \w    -11.00  15.00   0.50    7.00    --  -18.00  45.00  51.62   52
 53  \w     11.00  41.00   0.50    7.00    --   18.00  28.00  82.68   60
 54  \w    -51.00 -26.00   0.50    7.00    --  -42.00 -25.00-121.54   50
 55  \w    -50.00 -24.00   0.50    7.00    --  -42.00 -25.00 -40.75   52
 56  \w    -51.00 -26.00   0.50    7.00    --  -42.00 -25.00 171.42   50
 57  \w    -50.00 -24.00   0.50    7.00    --  -42.00 -25.00  35.85   52
 58  \w    -56.00 -31.00   0.50    7.00    --  -50.00 -24.00  21.83   50
 59  \w    -56.00 -31.00   0.50    7.00    --  -50.00 -24.00 -50.62   50
 60  \w    -61.00 -35.00   0.50    7.00    --  -58.00 -23.00-142.67   52
 61  \w    -62.00 -35.00   0.50    7.00    --  -58.00 -23.00 147.62   54
 62  \w    -61.00 -35.00   0.50    7.00    --  -58.00 -23.00 110.38   52
 63  \w    -62.00 -36.00   0.50    7.00    --  -58.00 -23.00  81.84   52
 64  \w    -56.00 -27.00   0.50    7.00    --  -59.37 137.00 112.00   58
 65  \w   -101.00 -76.00   0.50    7.00    --  -59.37   0.00 150.00   50
 66  \w    -99.00 -66.00   0.50    7.00    --  -59.37   0.00  30.00   66
 67  \w    -54.00 -28.00   0.50    7.00    --  -59.37 132.00 -64.00   52
 68  \w    -45.00 -18.00   0.50    7.00    --  -59.37   0.00  30.00   54
 69  \w    -71.00 -40.00   0.50    7.00    --  -66.50 -22.00-153.61   62
 70  \w    -71.00 -46.00   0.50    7.00    --  -66.50 -22.00-173.61   50
 71  \w     77.00 104.00   0.50    7.00    --   66.78  21.00 119.28   54
 72  \w     35.00  61.00   0.50    7.00    --   66.78  21.00 119.28   52
 73  \w     35.00  62.00   0.50    7.00    --   76.98-125.00 -60.00   54
 74  \w     35.00 111.00   0.50    7.00    --   76.98   0.00 120.00  152
 75  \w     36.00 116.00   0.50    7.00    --   76.98   0.00  30.00  160
 76  \w     40.00  66.00   0.50    7.00    --   76.98-125.00-180.00   52
 77  \w     90.00 116.00   0.50    7.00    --   76.98   0.00-180.00   52
 78  \w     55.00  88.00   0.50    7.00    --   76.98   0.00-180.00   66
 79  \w     35.00  61.00   0.50    7.00    --   76.98-125.00 -30.00   52
 80  \w     84.00 119.00   0.50    7.00    --   76.98   0.00 -60.00   70
 81  \w     45.00  76.00   0.50    7.00    --   76.98   0.00 -60.00   62
 82  \w     38.00  78.00   0.50    7.00    --   81.25-130.00  81.29   80
 83  \w    107.00 132.00   0.50    7.00    --   81.25  19.00-133.32   50
 84  \w     48.00 116.00   0.50    7.00    --   81.25  21.00  53.55  136
 85  \w     44.00  88.00   0.50    7.00    --   81.25  19.00-133.32   88
 86  \w     94.00 119.00   0.50    7.00    --   81.25  19.00  30.07   50
 87  \w     46.00  74.00   0.50    7.00    --   81.25  19.00  30.07   56
 88  \w    107.00 132.00   0.50    7.00    --   81.25  21.00 -66.49   50
 89  \w     51.00  86.00   0.50    7.00    --   81.25  21.00 126.22   70
 90  \w     37.00  63.00   0.50    7.00    --   81.25-114.00 124.86   52
 91  \w     50.00  77.00   0.50    7.00    --   81.25  21.00 -66.49   54
 92  \w     34.00  68.00   0.50    7.00    --   81.25-113.00 -13.75   68
 93  \w     44.00  74.00   0.50    7.00    --   81.25  20.00 -88.86   60
 94  \w     52.00  96.00   0.50    7.00    --   81.25  21.00 165.31   88
;
_diffrn_measurement_device 'four-circle diffractometer'
_diffrn_measurement_device_type 'XtaLAB Synergy, Dualflex, HyPix-Arc 150'
_diffrn_measurement_method '\w scans'
_diffrn_orient_matrix_type 'CrysAlisPro convention (1999,Acta A55,543-557)'
_diffrn_orient_matrix_UB_11 -0.1028869000
_diffrn_orient_matrix_UB_12 0.1237702000
_diffrn_orient_matrix_UB_13 0.0132641000
_diffrn_orient_matrix_UB_21 0.0004104000
_diffrn_orient_matrix_UB_22 -0.0207958000
_diffrn_orient_matrix_UB_23 0.0794361000
_diffrn_orient_matrix_UB_31 0.2287610000
_diffrn_orient_matrix_UB_32 0.0269579000
_diffrn_orient_matrix_UB_33 0.0014204000
_diffrn_radiation_monochromator mirror
_diffrn_radiation_probe x-ray
_diffrn_radiation_type 'Cu K\a'
_diffrn_radiation_wavelength 1.54184
_diffrn_reflns_av_R_equivalents 0.0370
_diffrn_reflns_av_unetI/netI 0.0238
_diffrn_reflns_Laue_measured_fraction_full 0.986
_diffrn_reflns_Laue_measured_fraction_max 0.959
_diffrn_reflns_limit_h_max 7
_diffrn_reflns_limit_h_min -5
_diffrn_reflns_limit_k_max 15
_diffrn_reflns_limit_k_min -15
_diffrn_reflns_limit_l_max 23
_diffrn_reflns_limit_l_min -23
_diffrn_reflns_number 35849
_diffrn_reflns_point_group_measured_fraction_full 0.986
_diffrn_reflns_point_group_measured_fraction_max 0.959
_diffrn_reflns_theta_full 67.684
_diffrn_reflns_theta_max 74.519
_diffrn_reflns_theta_min 2.310
_diffrn_source 'micro-focus sealed X-ray tube'
_diffrn_source_type 'PhotonJet (Cu) X-ray Source'
_exptl_absorpt_coefficient_mu 0.609
_exptl_absorpt_correction_T_max 1.000
_exptl_absorpt_correction_T_min 0.791
_exptl_absorpt_correction_type gaussian
_exptl_absorpt_process_details
;
CrysAlisPro 1.171.42.49 (Rigaku Oxford Diffraction, 2022)
Numerical absorption correction based on gaussian integration over
a multifaceted crystal model
Empirical absorption correction using spherical harmonics,
implemented in SCALE3 ABSPACK scaling algorithm.
;
_exptl_crystal_colour colourless
_exptl_crystal_colour_primary colourless
_exptl_crystal_density_diffrn 1.204
_exptl_crystal_description needle
_exptl_crystal_F_000 560
_exptl_crystal_size_max 0.359
_exptl_crystal_size_mid 0.022
_exptl_crystal_size_min 0.017
_refine_diff_density_max 0.983
_refine_diff_density_min -0.311
_refine_diff_density_rms 0.054
_refine_ls_extinction_method none
_refine_ls_goodness_of_fit_ref 1.088
_refine_ls_hydrogen_treatment constr
_refine_ls_matrix_type full
_refine_ls_number_parameters 417
_refine_ls_number_reflns 5658
_refine_ls_number_restraints 113
_refine_ls_restrained_S_all 1.085
_refine_ls_R_factor_all 0.0825
_refine_ls_R_factor_gt 0.0729
_refine_ls_shift/su_max 0.001
_refine_ls_shift/su_mean 0.000
_refine_ls_structure_factor_coef Fsqd
_refine_ls_weighting_details 'w=1/[\s^2^(Fo^2^)+(0.0808P)^2^+1.4400P] where P=(Fo^2^+2Fc^2^)/3'
_refine_ls_weighting_scheme calc
_refine_ls_wR_factor_gt 0.1820
_refine_ls_wR_factor_ref 0.1890
_reflns_Friedel_coverage 0.000
_reflns_number_gt 4972
_reflns_number_total 5658
_reflns_threshold_expression 'I > 2\s(I)'
_cod_data_source_file d2sc03991e2.cif
_cod_data_source_block cis_syn-(BA)-3
_cod_database_code 1567646
_shelx_shelxl_version_number 2019/2
_chemical_oxdiff_formula 'C35 H38 O4'
_shelx_space_group_comment
;
The symmetry employed for this shelxl refinement is uniquely defined
by the following loop, which should always be used as a source of
symmetry information in preference to the above space-group names.
They are only intended as comments.
;
_olex2_refinement_description
;
1. Fixed Uiso
 At 1.2 times of:
  All C(H) groups, All C(H,H) groups
 At 1.5 times of:
  All C(H,H,H) groups
2. Restrained distances
 O35-C34B \\sim O35B-C34
 with sigma of 0.02
 C37B-C36B \\sim C37-C36
 with sigma of 0.02
 O35-C36B \\sim O35B-C36
 with sigma of 0.02
 C40B-C34B \\sim C40-C34
 with sigma of 0.02
 C39B-C36B \\sim C39-C36 \\sim C38B-C36B \\sim C38-C36
 with sigma of 0.02
 C40B-C37B \\sim C40-C37
 with sigma of 0.02
3. Uiso/Uaniso restraints and constraints
Uanis(O35B) = Uanis(O35)
4. Rigid body (RIGU) restrains
 O35, C34B, C36B, C37B, C38B, C39B, C40B
 with sigma for 1-2 distances of 0.004 and sigma for 1-3 distances of 0.004
 O35B, C34, C36, C37, C38, C39, C40
 with sigma for 1-2 distances of 0.004 and sigma for 1-3 distances of 0.004
5. Others
 Sof(O35)=Sof(C34B)=Sof(H34B)=Sof(C36B)=Sof(C37B)=Sof(H37C)=Sof(H37D)=
 Sof(C38B)=Sof(H38D)=Sof(H38E)=Sof(H38F)=Sof(C39B)=Sof(H39D)=Sof(H39E)=
 Sof(H39F)=Sof(C40B)=Sof(H40C)=Sof(H40D)=1-FVAR(1)
 Sof(O35B)=Sof(C34)=Sof(H34)=Sof(C36)=Sof(C37)=Sof(H37A)=Sof(H37B)=Sof(C38)=
 Sof(H38A)=Sof(H38B)=Sof(H38C)=Sof(C39)=Sof(H39A)=Sof(H39B)=Sof(H39C)=Sof(C40)=
 Sof(H40A)=Sof(H40B)=FVAR(1)
6.a Ternary CH refined with riding coordinates:
 C24(H24), C34(H34), C34B(H34B)
6.b Secondary CH2 refined with riding coordinates:
 C25(H25A,H25B), C26(H26A,H26B), C37(H37A,H37B), C37B(H37C,H37D), C40(H40A,
 H40B), C40B(H40C,H40D)
6.c Aromatic/amide H refined with riding coordinates:
 C1(H1), C2(H2), C3(H3), C4(H4), C6(H6), C8(H8), C9(H9), C10(H10), C11(H11),
 C16(H16), C17(H17), C19(H19), C20(H20)
6.d Idealised Me refined as rotating group:
 C30(H30A,H30B,H30C), C31(H31A,H31B,H31C), C33(H33A,H33B,H33C), C38(H38A,H38B,
 H38C), C38B(H38D,H38E,H38F), C39(H39A,H39B,H39C), C39B(H39D,H39E,H39F)
;
_olex2_submission_special_instructions 'No special instructions were received'
_oxdiff_exptl_absorpt_empirical_details
;
Empirical correction (ABSPACK) includes:
- Absorption correction using spherical harmonics
- Frame scaling
;
_oxdiff_exptl_absorpt_empirical_full_max 1.581
_oxdiff_exptl_absorpt_empirical_full_min 0.785

loop_
_space_group_symop_operation_xyz
'x, y, z'
'-x, -y, -z'

loop_
_atom_site_label
_atom_site_type_symbol
_atom_site_fract_x
_atom_site_fract_y
_atom_site_fract_z
_atom_site_U_iso_or_equiv
_atom_site_adp_type
_atom_site_occupancy
_atom_site_site_symmetry_order
_atom_site_calc_flag
_atom_site_refinement_flags_posn
_atom_site_refinement_flags_adp
_atom_site_refinement_flags_occupancy
_atom_site_disorder_assembly
_atom_site_disorder_group
O22 O 0.4058(3) 0.84543(14) 0.29305(9) 0.0354(4) Uani 1 1 d . . . . .
O23 O 0.7443(3) 0.78688(14) 0.24549(9) 0.0332(4) Uani 1 1 d . . . . .
O32 O 0.8634(3) 0.96461(14) 0.10121(8) 0.0354(4) Uani 1 1 d . . . . .
O35 O 0.883(3) 1.2577(14) 0.1162(14) 0.053(2) Uani 0.433(7) 1 d D . P A 1
O35B O 0.926(2) 1.2468(10) 0.1068(10) 0.053(2) Uani 0.567(7) 1 d D . P A 2
C1 C 0.9627(4) 0.35417(19) 0.47818(12) 0.0298(5) Uani 1 1 d . . . . .
H1 H 0.962603 0.426475 0.459981 0.036 Uiso 1 1 calc R U . . .
C2 C 1.1085(4) 0.3114(2) 0.52622(13) 0.0340(5) Uani 1 1 d . . . . .
H2 H 1.212457 0.352546 0.539725 0.041 Uiso 1 1 calc R U . . .
C3 C 1.1065(4) 0.2053(2) 0.55644(13) 0.0356(6) Uani 1 1 d . . . . .
H3 H 1.207012 0.176805 0.590822 0.043 Uiso 1 1 calc R U . . .
C4 C 0.9627(4) 0.1450(2) 0.53657(12) 0.0333(5) Uani 1 1 d . . . . .
H4 H 0.961952 0.074715 0.557740 0.040 Uiso 1 1 calc R U . . .
C5 C 0.8116(4) 0.18477(19) 0.48432(12) 0.0295(5) Uani 1 1 d . . . . .
C6 C 0.6693(4) 0.12118(19) 0.46092(12) 0.0309(5) Uani 1 1 d . . . . .
H6 H 0.668876 0.050520 0.481572 0.037 Uiso 1 1 calc R U . . .
C7 C 0.5285(4) 0.15794(19) 0.40842(12) 0.0291(5) Uani 1 1 d . . . . .
C8 C 0.3897(4) 0.0902(2) 0.38247(13) 0.0338(5) Uani 1 1 d . . . . .
H8 H 0.391315 0.019001 0.402599 0.041 Uiso 1 1 calc R U . . .
C9 C 0.2561(4) 0.1250(2) 0.32996(14) 0.0371(6) Uani 1 1 d . . . . .
H9 H 0.164666 0.078606 0.313814 0.045 Uiso 1 1 calc R U . . .
C10 C 0.2526(4) 0.2307(2) 0.29908(14) 0.0365(6) Uani 1 1 d . . . . .
H10 H 0.160603 0.254236 0.261628 0.044 Uiso 1 1 calc R U . . .
C11 C 0.3798(4) 0.2987(2) 0.32255(12) 0.0314(5) Uani 1 1 d . . . . .
H11 H 0.374223 0.369477 0.301312 0.038 Uiso 1 1 calc R U . . .
C12 C 0.5215(4) 0.26620(19) 0.37838(12) 0.0277(5) Uani 1 1 d . . . . .
C13 C 0.6592(4) 0.33362(19) 0.40309(12) 0.0275(5) Uani 1 1 d . . . . .
C14 C 0.8090(4) 0.29306(18) 0.45425(12) 0.0273(5) Uani 1 1 d . . . . .
C15 C 0.6434(4) 0.44810(19) 0.37442(11) 0.0266(5) Uani 1 1 d . . . . .
C16 C 0.4524(4) 0.52876(19) 0.38673(12) 0.0298(5) Uani 1 1 d . . . . .
H16 H 0.336340 0.510841 0.415293 0.036 Uiso 1 1 calc R U . . .
C17 C 0.4303(4) 0.63375(19) 0.35805(12) 0.0283(5) Uani 1 1 d . . . . .
H17 H 0.299196 0.687248 0.366603 0.034 Uiso 1 1 calc R U . . .
C18 C 0.6000(4) 0.66150(18) 0.31651(11) 0.0263(5) Uani 1 1 d . . . . .
C19 C 0.7935(4) 0.5825(2) 0.30570(12) 0.0308(5) Uani 1 1 d . . . . .
H19 H 0.911539 0.601105 0.278462 0.037 Uiso 1 1 calc R U . . .
C20 C 0.8136(4) 0.4781(2) 0.33427(12) 0.0311(5) Uani 1 1 d . . . . .
H20 H 0.946029 0.425256 0.326544 0.037 Uiso 1 1 calc R U . . .
C21 C 0.5681(4) 0.77428(19) 0.28499(11) 0.0263(5) Uani 1 1 d . . . . .
C24 C 0.7329(4) 0.89140(19) 0.20806(12) 0.0290(5) Uani 1 1 d . . . . .
H24 H 0.577103 0.924084 0.199582 0.035 Uiso 1 1 calc R U . . .
C25 C 0.8239(4) 0.9729(2) 0.25036(12) 0.0328(5) Uani 1 1 d . . . . .
H25A H 0.978705 0.942577 0.259175 0.039 Uiso 1 1 calc R U . . .
H25B H 0.741488 0.987763 0.295891 0.039 Uiso 1 1 calc R U . . .
C26 C 0.8020(4) 1.0805(2) 0.20733(14) 0.0360(6) Uani 1 1 d . . . . .
H26A H 0.863545 1.135902 0.232779 0.043 Uiso 1 1 calc R U . . .
H26B H 0.646025 1.112131 0.201132 0.043 Uiso 1 1 calc R U . . .
C27 C 0.9218(4) 1.0573(2) 0.13534(13) 0.0367(6) Uani 1 1 d . . . . .
C29 C 0.8565(4) 0.8623(2) 0.13779(12) 0.0314(5) Uani 1 1 d . . . . .
C30 C 0.7260(5) 0.8031(2) 0.09126(14) 0.0428(6) Uani 1 1 d . . . . .
H30A H 0.583311 0.851101 0.084613 0.064 Uiso 1 1 calc R U . . .
H30B H 0.706152 0.733308 0.113442 0.064 Uiso 1 1 calc R U . . .
H30C H 0.804386 0.786769 0.045782 0.064 Uiso 1 1 calc R U . . .
C31 C 1.0835(4) 0.7901(2) 0.14542(14) 0.0395(6) Uani 1 1 d . . . . .
H31A H 1.172166 0.793155 0.102129 0.059 Uiso 1 1 calc R U . . .
H31B H 1.071033 0.712855 0.154664 0.059 Uiso 1 1 calc R U . . .
H31C H 1.152822 0.818012 0.184371 0.059 Uiso 1 1 calc R U . . .
C33 C 1.1677(4) 1.0396(3) 0.14170(16) 0.0470(7) Uani 1 1 d . . . B 5
H33A H 1.212878 0.984472 0.178201 0.070 Uiso 1 1 calc R U . B 5
H33B H 1.206401 1.110288 0.154001 0.070 Uiso 1 1 calc R U . B 5
H33C H 1.241792 1.012671 0.096975 0.070 Uiso 1 1 calc R U . B 5
C34 C 0.8545(14) 1.1520(9) 0.0809(5) 0.0292(17) Uani 0.567(7) 1 d D . P A 2
H34 H 0.939319 1.128624 0.036064 0.035 Uiso 0.567(7) 1 calc R U P A 2
C34B C 0.860(3) 1.1518(17) 0.0885(11) 0.070(5) Uani 0.433(7) 1 d D . P A 1
H34B H 0.955616 1.136854 0.044915 0.084 Uiso 0.433(7) 1 calc R U P A 1
C36 C 0.7529(17) 1.3448(8) 0.1004(4) 0.044(2) Uani 0.567(7) 1 d D . P A 2
C36B C 0.713(2) 1.3481(13) 0.0924(7) 0.055(3) Uani 0.433(7) 1 d D . P A 1
C37 C 0.5517(9) 1.2955(4) 0.1021(3) 0.0468(14) Uani 0.567(7) 1 d D . P A 2
H37A H 0.501612 1.284185 0.150969 0.056 Uiso 0.567(7) 1 calc R U P A 2
H37B H 0.432811 1.345529 0.078548 0.056 Uiso 0.567(7) 1 calc R U P A 2
C37B C 0.5733(14) 1.3005(7) 0.0436(4) 0.059(2) Uani 0.433(7) 1 d D . P A 1
H37C H 0.618243 1.309174 -0.006127 0.071 Uiso 0.433(7) 1 calc R U P A 1
H37D H 0.416748 1.334153 0.051491 0.071 Uiso 0.433(7) 1 calc R U P A 1
C38 C 0.7946(14) 1.4001(6) 0.0319(3) 0.0527(17) Uani 0.567(7) 1 d D . P A 2
H38A H 0.943812 1.412874 0.029215 0.079 Uiso 0.567(7) 1 calc R U P A 2
H38B H 0.691708 1.471525 0.028779 0.079 Uiso 0.567(7) 1 calc R U P A 2
H38C H 0.775512 1.351799 -0.006871 0.079 Uiso 0.567(7) 1 calc R U P A 2
C38B C 0.829(2) 1.4329(11) 0.0570(7) 0.083(4) Uani 0.433(7) 1 d D . P A 1
H38D H 0.932473 1.395826 0.020386 0.125 Uiso 0.433(7) 1 calc R U P A 1
H38E H 0.906802 1.465619 0.091672 0.125 Uiso 0.433(7) 1 calc R U P A 1
H38F H 0.721309 1.491766 0.036079 0.125 Uiso 0.433(7) 1 calc R U P A 1
C39 C 0.7622(14) 1.4191(6) 0.1627(3) 0.070(2) Uani 0.567(7) 1 d D . P A 2
H39A H 0.753456 1.376667 0.205980 0.104 Uiso 0.567(7) 1 calc R U P A 2
H39B H 0.639766 1.483039 0.162673 0.104 Uiso 0.567(7) 1 calc R U P A 2
H39C H 0.899477 1.445489 0.159725 0.104 Uiso 0.567(7) 1 calc R U P A 2
C39B C 0.569(2) 1.4013(10) 0.1549(5) 0.092(3) Uani 0.433(7) 1 d D . P A 1
H39D H 0.658457 1.429609 0.188107 0.138 Uiso 0.433(7) 1 calc R U P A 1
H39E H 0.498481 1.345371 0.177975 0.138 Uiso 0.433(7) 1 calc R U P A 1
H39F H 0.457404 1.462942 0.138696 0.138 Uiso 0.433(7) 1 calc R U P A 1
C40 C 0.6147(16) 1.1863(8) 0.0644(7) 0.041(3) Uani 0.567(7) 1 d D . P A 2
H40A H 0.596415 1.195289 0.013521 0.050 Uiso 0.567(7) 1 calc R U P A 2
H40B H 0.529622 1.131848 0.082959 0.050 Uiso 0.567(7) 1 calc R U P A 2
C40B C 0.626(3) 1.1790(11) 0.0669(11) 0.063(5) Uani 0.433(7) 1 d D . P A 1
H40C H 0.526827 1.167303 0.106741 0.075 Uiso 0.433(7) 1 calc R U P A 1
H40D H 0.607162 1.129605 0.028057 0.075 Uiso 0.433(7) 1 calc R U P A 1

loop_
_atom_site_aniso_label
_atom_site_aniso_U_11
_atom_site_aniso_U_22
_atom_site_aniso_U_33
_atom_site_aniso_U_23
_atom_site_aniso_U_13
_atom_site_aniso_U_12
O22 0.0291(9) 0.0303(9) 0.0453(10) 0.0105(7) 0.0044(7) -0.0043(7)
O23 0.0254(8) 0.0329(9) 0.0403(9) 0.0151(7) 0.0027(7) -0.0057(7)
O32 0.0444(10) 0.0395(10) 0.0274(8) 0.0079(7) -0.0028(7) -0.0203(8)
O35 0.057(5) 0.045(2) 0.063(5) 0.010(2) -0.011(4) -0.023(2)
O35B 0.057(5) 0.045(2) 0.063(5) 0.010(2) -0.011(4) -0.023(2)
C1 0.0332(13) 0.0269(11) 0.0288(11) 0.0037(9) 0.0008(9) -0.0058(9)
C2 0.0326(13) 0.0370(13) 0.0329(12) -0.0014(10) -0.0027(10) -0.0081(10)
C3 0.0381(14) 0.0358(13) 0.0304(12) 0.0035(10) -0.0050(10) -0.0011(11)
C4 0.0382(14) 0.0291(12) 0.0307(12) 0.0045(9) 0.0009(10) -0.0034(10)
C5 0.0316(12) 0.0286(12) 0.0264(11) 0.0024(9) 0.0042(9) -0.0032(9)
C6 0.0341(13) 0.0260(11) 0.0324(12) 0.0060(9) 0.0033(10) -0.0071(10)
C7 0.0294(12) 0.0264(11) 0.0306(11) 0.0006(9) 0.0059(9) -0.0049(9)
C8 0.0341(13) 0.0283(12) 0.0400(13) 0.0002(10) 0.0051(10) -0.0104(10)
C9 0.0316(13) 0.0349(13) 0.0461(14) -0.0056(11) -0.0023(11) -0.0096(10)
C10 0.0320(13) 0.0346(13) 0.0417(14) -0.0009(10) -0.0055(10) -0.0029(10)
C11 0.0299(12) 0.0284(12) 0.0341(12) 0.0017(9) 0.0002(10) -0.0024(9)
C12 0.0236(11) 0.0282(11) 0.0298(11) 0.0009(9) 0.0052(9) -0.0033(9)
C13 0.0265(12) 0.0274(11) 0.0270(11) 0.0026(9) 0.0043(9) -0.0034(9)
C14 0.0271(12) 0.0256(11) 0.0278(11) 0.0012(8) 0.0039(9) -0.0034(9)
C15 0.0265(12) 0.0269(11) 0.0271(11) 0.0024(8) -0.0004(9) -0.0072(9)
C16 0.0248(12) 0.0294(12) 0.0355(12) 0.0019(9) 0.0056(9) -0.0081(9)
C17 0.0245(11) 0.0264(11) 0.0338(12) 0.0029(9) 0.0014(9) -0.0053(9)
C18 0.0259(11) 0.0278(11) 0.0266(11) 0.0042(9) -0.0020(9) -0.0086(9)
C19 0.0257(12) 0.0348(13) 0.0315(12) 0.0063(9) 0.0030(9) -0.0069(10)
C20 0.0256(12) 0.0319(12) 0.0334(12) 0.0052(9) 0.0045(9) -0.0019(9)
C21 0.0233(11) 0.0319(12) 0.0248(10) 0.0035(9) -0.0017(8) -0.0085(9)
C24 0.0251(12) 0.0293(12) 0.0336(12) 0.0124(9) -0.0025(9) -0.0079(9)
C25 0.0345(13) 0.0358(13) 0.0282(11) 0.0066(10) 0.0012(9) -0.0081(10)
C26 0.0281(13) 0.0362(13) 0.0449(14) 0.0086(11) -0.0059(10) -0.0087(10)
C27 0.0336(14) 0.0430(14) 0.0377(13) 0.0101(11) -0.0060(10) -0.0173(11)
C29 0.0320(13) 0.0340(13) 0.0313(12) 0.0073(9) -0.0050(10) -0.0135(10)
C30 0.0485(16) 0.0451(16) 0.0409(14) 0.0040(12) -0.0099(12) -0.0222(13)
C31 0.0346(14) 0.0451(15) 0.0381(13) 0.0020(11) 0.0039(11) -0.0080(11)
C33 0.0316(14) 0.0580(18) 0.0555(17) 0.0073(14) -0.0007(12) -0.0196(13)
C34 0.030(3) 0.039(3) 0.021(3) 0.013(2) 0.002(2) -0.017(2)
C34B 0.082(9) 0.062(6) 0.075(11) 0.003(5) -0.031(7) -0.031(5)
C36 0.056(4) 0.041(3) 0.035(3) 0.004(2) -0.007(3) -0.006(3)
C36B 0.058(6) 0.055(5) 0.051(5) 0.004(4) -0.006(4) -0.014(4)
C37 0.052(3) 0.047(3) 0.039(3) 0.013(2) -0.004(2) -0.006(2)
C37B 0.069(5) 0.071(5) 0.039(4) 0.013(3) -0.005(3) -0.022(3)
C38 0.071(4) 0.046(4) 0.043(3) 0.008(3) -0.001(3) -0.015(3)
C38B 0.090(7) 0.068(7) 0.094(8) 0.015(6) 0.005(7) -0.024(5)
C39 0.097(6) 0.063(4) 0.051(3) -0.007(3) -0.005(3) -0.018(3)
C39B 0.098(7) 0.104(7) 0.074(5) -0.016(5) 0.014(5) -0.026(6)
C40 0.030(4) 0.055(5) 0.038(6) 0.000(4) -0.003(3) -0.006(3)
C40B 0.086(9) 0.068(6) 0.050(9) 0.036(5) -0.040(6) -0.043(5)

loop_
_atom_type_symbol
_atom_type_description
_atom_type_scat_dispersion_real
_atom_type_scat_dispersion_imag
_atom_type_scat_source
C C 0.0181 0.0091 'International Tables Vol C Tables 4.2.6.8 and 6.1.1.4'
H H 0.0000 0.0000 'International Tables Vol C Tables 4.2.6.8 and 6.1.1.4'
O O 0.0492 0.0322 'International Tables Vol C Tables 4.2.6.8 and 6.1.1.4'

loop_
_exptl_crystal_face_index_h
_exptl_crystal_face_index_k
_exptl_crystal_face_index_l
_exptl_crystal_face_perp_dist
0 0 1 0.0131
0 0 -1 0.0089
0 -1 0 0.0059
0 1 0 0.0114
1 0 0 0.1860
-1 0 0 0.1597

loop_
_geom_angle_atom_site_label_1
_geom_angle_atom_site_label_2
_geom_angle_atom_site_label_3
_geom_angle
_geom_angle_site_symmetry_1
_geom_angle_site_symmetry_3
_geom_angle_publ_flag
C21 O23 C24 117.53(17) . . ?
C27 O32 C29 121.42(18) . . ?
C34B O35 C36B 111.2(17) . . ?
C34 O35B C36 108.8(11) . . ?
C2 C1 H1 119.2 . . ?
C2 C1 C14 121.6(2) . . ?
C14 C1 H1 119.2 . . ?
C1 C2 H2 119.8 . . ?
C1 C2 C3 120.4(2) . . ?
C3 C2 H2 119.8 . . ?
C2 C3 H3 119.8 . . ?
C4 C3 C2 120.4(2) . . ?
C4 C3 H3 119.8 . . ?
C3 C4 H4 119.4 . . ?
C3 C4 C5 121.2(2) . . ?
C5 C4 H4 119.4 . . ?
C4 C5 C14 119.0(2) . . ?
C6 C5 C4 121.9(2) . . ?
C6 C5 C14 119.1(2) . . ?
C5 C6 H6 119.1 . . ?
C7 C6 C5 121.9(2) . . ?
C7 C6 H6 119.1 . . ?
C6 C7 C8 121.6(2) . . ?
C6 C7 C12 119.8(2) . . ?
C8 C7 C12 118.6(2) . . ?
C7 C8 H8 119.2 . . ?
C9 C8 C7 121.6(2) . . ?
C9 C8 H8 119.2 . . ?
C8 C9 H9 120.1 . . ?
C8 C9 C10 119.9(2) . . ?
C10 C9 H9 120.1 . . ?
C9 C10 H10 119.7 . . ?
C11 C10 C9 120.6(2) . . ?
C11 C10 H10 119.7 . . ?
C10 C11 H11 119.3 . . ?
C10 C11 C12 121.5(2) . . ?
C12 C11 H11 119.3 . . ?
C11 C12 C7 117.7(2) . . ?
C13 C12 C7 119.2(2) . . ?
C13 C12 C11 123.0(2) . . ?
C12 C13 C15 119.0(2) . . ?
C14 C13 C12 120.4(2) . . ?
C14 C13 C15 120.6(2) . . ?
C1 C14 C5 117.3(2) . . ?
C13 C14 C1 123.2(2) . . ?
C13 C14 C5 119.5(2) . . ?
C16 C15 C13 120.0(2) . . ?
C20 C15 C13 121.9(2) . . ?
C20 C15 C16 118.1(2) . . ?
C15 C16 H16 119.5 . . ?
C17 C16 C15 121.0(2) . . ?
C17 C16 H16 119.5 . . ?
C16 C17 H17 119.9 . . ?
C16 C17 C18 120.1(2) . . ?
C18 C17 H17 119.9 . . ?
C17 C18 C19 119.2(2) . . ?
C17 C18 C21 118.6(2) . . ?
C19 C18 C21 122.2(2) . . ?
C18 C19 H19 119.9 . . ?
C20 C19 C18 120.3(2) . . ?
C20 C19 H19 119.9 . . ?
C15 C20 H20 119.4 . . ?
C19 C20 C15 121.3(2) . . ?
C19 C20 H20 119.4 . . ?
O22 C21 O23 124.0(2) . . ?
O22 C21 C18 124.8(2) . . ?
O23 C21 C18 111.18(19) . . ?
O23 C24 H24 108.8 . . ?
O23 C24 C25 110.65(18) . . ?
O23 C24 C29 106.37(18) . . ?
C25 C24 H24 108.8 . . ?
C25 C24 C29 113.17(19) . . ?
C29 C24 H24 108.8 . . ?
C24 C25 H25A 110.4 . . ?
C24 C25 H25B 110.4 . . ?
C24 C25 C26 106.83(19) . . ?
H25A C25 H25B 108.6 . . ?
C26 C25 H25A 110.4 . . ?
C26 C25 H25B 110.4 . . ?
C25 C26 H26A 109.5 . . ?
C25 C26 H26B 109.5 . . ?
C25 C26 C27 110.7(2) . . ?
H26A C26 H26B 108.1 . . ?
C27 C26 H26A 109.5 . . ?
C27 C26 H26B 109.5 . . ?
O32 C27 C26 111.47(19) . . ?
O32 C27 C33 111.3(2) . . ?
O32 C27 C34 101.2(4) . . ?
O32 C27 C34B 105.2(8) . . ?
C26 C27 C34 113.9(4) . . ?
C33 C27 C26 110.8(2) . . ?
C34B C27 C26 110.8(9) . . ?
O32 C29 C24 108.10(19) . . ?
O32 C29 C30 103.61(19) . . ?
O32 C29 C31 112.3(2) . . ?
C24 C29 C31 112.65(19) . . ?
C30 C29 C24 110.0(2) . . ?
C30 C29 C31 109.7(2) . . ?
C29 C30 H30A 109.5 . . ?
C29 C30 H30B 109.5 . . ?
C29 C30 H30C 109.5 . . ?
H30A C30 H30B 109.5 . . ?
H30A C30 H30C 109.5 . . ?
H30B C30 H30C 109.5 . . ?
C29 C31 H31A 109.5 . . ?
C29 C31 H31B 109.5 . . ?
C29 C31 H31C 109.5 . . ?
H31A C31 H31B 109.5 . . ?
H31A C31 H31C 109.5 . . ?
H31B C31 H31C 109.5 . . ?
C27 C33 H33A 109.5 . . ?
C27 C33 H33B 109.5 . . ?
C27 C33 H33C 109.5 . . ?
H33A C33 H33B 109.5 . . ?
H33A C33 H33C 109.5 . . ?
H33B C33 H33C 109.5 . . ?
O35B C34 C27 105.9(10) . . ?
O35B C34 H34 107.6 . . ?
O35B C34 C40 109.0(10) . . ?
C27 C34 H34 107.6 . . ?
C40 C34 C27 118.6(7) . . ?
C40 C34 H34 107.6 . . ?
O35 C34B C27 114.7(17) . . ?
O35 C34B H34B 107.6 . . ?
O35 C34B C40B 101.2(17) . . ?
C27 C34B H34B 107.6 . . ?
C27 C34B C40B 117.7(14) . . ?
C40B C34B H34B 107.6 . . ?
O35B C36 C37 102.5(8) . . ?
O35B C36 C38 107.5(11) . . ?
O35B C36 C39 106.9(8) . . ?
C37 C36 C38 113.4(7) . . ?
C37 C36 C39 113.4(7) . . ?
C38 C36 C39 112.3(7) . . ?
O35 C36B C37B 108.7(13) . . ?
O35 C36B C38B 106.6(14) . . ?
O35 C36B C39B 109.9(13) . . ?
C37B C36B C38B 112.8(11) . . ?
C37B C36B C39B 108.5(10) . . ?
C38B C36B C39B 110.3(11) . . ?
C36 C37 H37A 110.5 . . ?
C36 C37 H37B 110.5 . . ?
H37A C37 H37B 108.7 . . ?
C40 C37 C36 106.3(7) . . ?
C40 C37 H37A 110.5 . . ?
C40 C37 H37B 110.5 . . ?
C36B C37B H37C 112.0 . . ?
C36B C37B H37D 112.0 . . ?
C36B C37B C40B 99.0(10) . . ?
H37C C37B H37D 109.7 . . ?
C40B C37B H37C 112.0 . . ?
C40B C37B H37D 112.0 . . ?
C36 C38 H38A 109.5 . . ?
C36 C38 H38B 109.5 . . ?
C36 C38 H38C 109.5 . . ?
H38A C38 H38B 109.5 . . ?
H38A C38 H38C 109.5 . . ?
H38B C38 H38C 109.5 . . ?
C36B C38B H38D 109.5 . . ?
C36B C38B H38E 109.5 . . ?
C36B C38B H38F 109.5 . . ?
H38D C38B H38E 109.5 . . ?
H38D C38B H38F 109.5 . . ?
H38E C38B H38F 109.5 . . ?
C36 C39 H39A 109.5 . . ?
C36 C39 H39B 109.5 . . ?
C36 C39 H39C 109.5 . . ?
H39A C39 H39B 109.5 . . ?
H39A C39 H39C 109.5 . . ?
H39B C39 H39C 109.5 . . ?
C36B C39B H39D 109.5 . . ?
C36B C39B H39E 109.5 . . ?
C36B C39B H39F 109.5 . . ?
H39D C39B H39E 109.5 . . ?
H39D C39B H39F 109.5 . . ?
H39E C39B H39F 109.5 . . ?
C34 C40 H40A 111.6 . . ?
C34 C40 H40B 111.6 . . ?
C37 C40 C34 101.0(8) . . ?
C37 C40 H40A 111.6 . . ?
C37 C40 H40B 111.6 . . ?
H40A C40 H40B 109.4 . . ?
C34B C40B C37B 108.6(14) . . ?
C34B C40B H40C 110.0 . . ?
C34B C40B H40D 110.0 . . ?
C37B C40B H40C 110.0 . . ?
C37B C40B H40D 110.0 . . ?
H40C C40B H40D 108.4 . . ?

loop_
_geom_bond_atom_site_label_1
_geom_bond_atom_site_label_2
_geom_bond_distance
_geom_bond_site_symmetry_2
_geom_bond_publ_flag
O22 C21 1.203(3) . ?
O23 C21 1.343(3) . ?
O23 C24 1.454(3) . ?
O32 C27 1.435(3) . ?
O32 C29 1.440(3) . ?
O35 C34B 1.444(13) . ?
O35 C36B 1.459(13) . ?
O35B C34 1.429(9) . ?
O35B C36 1.455(9) . ?
C1 H1 0.9500 . ?
C1 C2 1.357(3) . ?
C1 C14 1.431(3) . ?
C2 H2 0.9500 . ?
C2 C3 1.421(3) . ?
C3 H3 0.9500 . ?
C3 C4 1.349(4) . ?
C4 H4 0.9500 . ?
C4 C5 1.428(3) . ?
C5 C6 1.392(3) . ?
C5 C14 1.440(3) . ?
C6 H6 0.9500 . ?
C6 C7 1.384(3) . ?
C7 C8 1.429(3) . ?
C7 C12 1.436(3) . ?
C8 H8 0.9500 . ?
C8 C9 1.353(4) . ?
C9 H9 0.9500 . ?
C9 C10 1.417(4) . ?
C10 H10 0.9500 . ?
C10 C11 1.361(4) . ?
C11 H11 0.9500 . ?
C11 C12 1.428(3) . ?
C12 C13 1.412(3) . ?
C13 C14 1.409(3) . ?
C13 C15 1.489(3) . ?
C15 C16 1.401(3) . ?
C15 C20 1.394(3) . ?
C16 H16 0.9500 . ?
C16 C17 1.379(3) . ?
C17 H17 0.9500 . ?
C17 C18 1.394(3) . ?
C18 C19 1.399(3) . ?
C18 C21 1.484(3) . ?
C19 H19 0.9500 . ?
C19 C20 1.372(3) . ?
C20 H20 0.9500 . ?
C24 H24 1.0000 . ?
C24 C25 1.508(3) . ?
C24 C29 1.526(3) . ?
C25 H25A 0.9900 . ?
C25 H25B 0.9900 . ?
C25 C26 1.535(3) . ?
C26 H26A 0.9900 . ?
C26 H26B 0.9900 . ?
C26 C27 1.537(4) . ?
C27 C33 1.526(4) . ?
C27 C34 1.561(10) . ?
C27 C34B 1.46(2) . ?
C29 C30 1.523(3) . ?
C29 C31 1.530(3) . ?
C30 H30A 0.9800 . ?
C30 H30B 0.9800 . ?
C30 H30C 0.9800 . ?
C31 H31A 0.9800 . ?
C31 H31B 0.9800 . ?
C31 H31C 0.9800 . ?
C33 H33A 0.9800 . ?
C33 H33B 0.9800 . ?
C33 H33C 0.9800 . ?
C34 H34 1.0000 . ?
C34 C40 1.527(8) . ?
C34B H34B 1.0000 . ?
C34B C40B 1.513(13) . ?
C36 C37 1.507(10) . ?
C36 C38 1.508(9) . ?
C36 C39 1.517(9) . ?
C36B C37B 1.512(13) . ?
C36B C38B 1.522(12) . ?
C36B C39B 1.529(13) . ?
C37 H37A 0.9900 . ?
C37 H37B 0.9900 . ?
C37 C40 1.496(10) . ?
C37B H37C 0.9900 . ?
C37B H37D 0.9900 . ?
C37B C40B 1.527(13) . ?
C38 H38A 0.9800 . ?
C38 H38B 0.9800 . ?
C38 H38C 0.9800 . ?
C38B H38D 0.9800 . ?
C38B H38E 0.9800 . ?
C38B H38F 0.9800 . ?
C39 H39A 0.9800 . ?
C39 H39B 0.9800 . ?
C39 H39C 0.9800 . ?
C39B H39D 0.9800 . ?
C39B H39E 0.9800 . ?
C39B H39F 0.9800 . ?
C40 H40A 0.9900 . ?
C40 H40B 0.9900 . ?
C40B H40C 0.9900 . ?
C40B H40D 0.9900 . ?

loop_
_geom_torsion_atom_site_label_1
_geom_torsion_atom_site_label_2
_geom_torsion_atom_site_label_3
_geom_torsion_atom_site_label_4
_geom_torsion
_geom_torsion_site_symmetry_1
_geom_torsion_site_symmetry_2
_geom_torsion_site_symmetry_3
_geom_torsion_site_symmetry_4
_geom_torsion_publ_flag
O23 C24 C25 C26 -179.19(18) . . . . ?
O23 C24 C29 O32 -175.66(17) . . . . ?
O23 C24 C29 C30 71.8(2) . . . . ?
O23 C24 C29 C31 -50.9(3) . . . . ?
O32 C27 C34 O35B -174.4(7) . . . . ?
O32 C27 C34 C40 62.9(9) . . . . ?
O32 C27 C34B O35 173.7(14) . . . . ?
O32 C27 C34B C40B 54.9(18) . . . . ?
O35 C34B C40B C37B 32(2) . . . . ?
O35 C36B C37B C40B 21.3(16) . . . . ?
O35B C34 C40 C37 -15.3(13) . . . . ?
O35B C36 C37 C40 -35.7(11) . . . . ?
C1 C2 C3 C4 1.4(4) . . . . ?
C2 C1 C14 C5 1.3(3) . . . . ?
C2 C1 C14 C13 -178.3(2) . . . . ?
C2 C3 C4 C5 0.9(4) . . . . ?
C3 C4 C5 C6 176.9(2) . . . . ?
C3 C4 C5 C14 -2.1(3) . . . . ?
C4 C5 C6 C7 -177.5(2) . . . . ?
C4 C5 C14 C1 1.0(3) . . . . ?
C4 C5 C14 C13 -179.4(2) . . . . ?
C5 C6 C7 C8 177.2(2) . . . . ?
C5 C6 C7 C12 -2.2(3) . . . . ?
C6 C5 C14 C1 -178.0(2) . . . . ?
C6 C5 C14 C13 1.6(3) . . . . ?
C6 C7 C8 C9 -178.3(2) . . . . ?
C6 C7 C12 C11 177.6(2) . . . . ?
C6 C7 C12 C13 0.0(3) . . . . ?
C7 C8 C9 C10 0.4(4) . . . . ?
C7 C12 C13 C14 3.0(3) . . . . ?
C7 C12 C13 C15 -176.88(19) . . . . ?
C8 C7 C12 C11 -1.8(3) . . . . ?
C8 C7 C12 C13 -179.4(2) . . . . ?
C8 C9 C10 C11 -1.2(4) . . . . ?
C9 C10 C11 C12 0.4(4) . . . . ?
C10 C11 C12 C7 1.0(3) . . . . ?
C10 C11 C12 C13 178.6(2) . . . . ?
C11 C12 C13 C14 -174.5(2) . . . . ?
C11 C12 C13 C15 5.6(3) . . . . ?
C12 C7 C8 C9 1.1(3) . . . . ?
C12 C13 C14 C1 175.8(2) . . . . ?
C12 C13 C14 C5 -3.8(3) . . . . ?
C12 C13 C15 C16 65.1(3) . . . . ?
C12 C13 C15 C20 -114.0(3) . . . . ?
C13 C15 C16 C17 -177.0(2) . . . . ?
C13 C15 C20 C19 177.2(2) . . . . ?
C14 C1 C2 C3 -2.6(4) . . . . ?
C14 C5 C6 C7 1.5(3) . . . . ?
C14 C13 C15 C16 -114.8(3) . . . . ?
C14 C13 C15 C20 66.1(3) . . . . ?
C15 C13 C14 C1 -4.3(3) . . . . ?
C15 C13 C14 C5 176.1(2) . . . . ?
C15 C16 C17 C18 -0.5(4) . . . . ?
C16 C15 C20 C19 -1.9(4) . . . . ?
C16 C17 C18 C19 -1.4(3) . . . . ?
C16 C17 C18 C21 178.4(2) . . . . ?
C17 C18 C19 C20 1.6(4) . . . . ?
C17 C18 C21 O22 0.8(3) . . . . ?
C17 C18 C21 O23 -178.7(2) . . . . ?
C18 C19 C20 C15 0.1(4) . . . . ?
C19 C18 C21 O22 -179.4(2) . . . . ?
C19 C18 C21 O23 1.0(3) . . . . ?
C20 C15 C16 C17 2.1(4) . . . . ?
C21 O23 C24 C25 93.6(2) . . . . ?
C21 O23 C24 C29 -143.1(2) . . . . ?
C21 C18 C19 C20 -178.2(2) . . . . ?
C24 O23 C21 O22 -2.7(3) . . . . ?
C24 O23 C21 C18 176.80(18) . . . . ?
C24 C25 C26 C27 -57.7(3) . . . . ?
C25 C24 C29 O32 -54.0(2) . . . . ?
C25 C24 C29 C30 -166.5(2) . . . . ?
C25 C24 C29 C31 70.8(3) . . . . ?
C25 C26 C27 O32 49.6(3) . . . . ?
C25 C26 C27 C33 -74.9(3) . . . . ?
C25 C26 C27 C34 163.4(4) . . . . ?
C25 C26 C27 C34B 166.5(8) . . . . ?
C26 C27 C34 O35B 65.9(8) . . . . ?
C26 C27 C34 C40 -56.8(9) . . . . ?
C26 C27 C34B O35 53.1(17) . . . . ?
C26 C27 C34B C40B -65.7(17) . . . . ?
C27 O32 C29 C24 46.9(3) . . . . ?
C27 O32 C29 C30 163.6(2) . . . . ?
C27 O32 C29 C31 -78.0(3) . . . . ?
C27 C34 C40 C37 105.8(9) . . . . ?
C27 C34B C40B C37B 158.2(14) . . . . ?
C29 O32 C27 C26 -46.3(3) . . . . ?
C29 O32 C27 C33 77.9(3) . . . . ?
C29 O32 C27 C34 -167.7(4) . . . . ?
C29 O32 C27 C34B -166.5(9) . . . . ?
C29 C24 C25 C26 61.5(2) . . . . ?
C34 O35B C36 C37 25.6(14) . . . . ?
C34 O35B C36 C38 -94.1(13) . . . . ?
C34 O35B C36 C39 145.2(11) . . . . ?
C34B O35 C36B C37B -2(2) . . . . ?
C34B O35 C36B C38B -124.2(18) . . . . ?
C34B O35 C36B C39B 116.2(19) . . . . ?
C36 O35B C34 C27 -135.2(11) . . . . ?
C36 O35B C34 C40 -6.6(16) . . . . ?
C36 C37 C40 C34 31.0(9) . . . . ?
C36B O35 C34B C27 -145.7(17) . . . . ?
C36B O35 C34B C40B -18(2) . . . . ?
C36B C37B C40B C34B -33.2(17) . . . . ?
C38 C36 C37 C40 79.9(9) . . . . ?
C38B C36B C37B C40B 139.2(14) . . . . ?
C39 C36 C37 C40 -150.6(8) . . . . ?
C39B C36B C37B C40B -98.3(13) . . . . ?

loop_
_exptl_oxdiff_crystal_face_indexfrac_h
_exptl_oxdiff_crystal_face_indexfrac_k
_exptl_oxdiff_crystal_face_indexfrac_l
_exptl_oxdiff_crystal_face_x
_exptl_oxdiff_crystal_face_y
_exptl_oxdiff_crystal_face_z
-0.0002 0.0021 1.0004 0.0136 0.0794 0.0014
0.0002 -0.0021 -1.0004 -0.0136 -0.0794 -0.0014
-0.0010 -0.9997 0.0062 -0.1235 0.0213 -0.0272
0.0010 0.9997 -0.0062 0.1235 -0.0213 0.0272
0.9986 -0.0088 0.0040 -0.1038 0.0009 0.2282
-0.9986 0.0088 -0.0040 0.1038 -0.0009 -0.2282
